data_7000691
loop_
_publ_author_name
'Shin, Kyong-Soon'
'Son, Kyung-In'
'Kim, Jae Il'
'Hong, Chang Seop'
'Suh, Myungkoo'
'Noh, Dong-Youn'

_publ_section_title
;
 Heteroleptic binuclear palladium(II) and platinum(II) complexes
 containing 1,2-bis(diphenylphosphino)acetylene and
 1,2-benzenedithiolates: syntheses, crystal structures,
 electrochemistry and photoluminescence properties
;
_journal_coden_ASTM DTARAF
_journal_issue 10
_journal_name_full 'Dalton Transactions'
_journal_page_first 1767
_journal_page_last 1775
_journal_paper_doi 10.1039/b815013c
_journal_year 2009
_chemical_formula_sum 'C65 H55 Cl3 O3 P4 Pt2 S4'
_chemical_formula_weight 1632.74
_space_group_IT_number 2
_symmetry_cell_setting triclinic
_symmetry_space_group_name_Hall '-P 1'
_symmetry_space_group_name_H-M 'P -1'
_atom_sites_solution_hydrogens geom
_atom_sites_solution_primary direct
_atom_sites_solution_secondary difmap
_audit_creation_method SHELXL-97
_cell_angle_alpha 74.8850(10)
_cell_angle_beta 86.5090(10)
_cell_angle_gamma 71.5080(10)
_cell_formula_units_Z 2
_cell_length_a 10.6227(12)
_cell_length_b 14.2985(12)
_cell_length_c 23.709(3)
_cell_measurement_temperature 293(2)
_cell_volume 3296.1(6)
_computing_cell_refinement 'Bruker SMART APEXll'
_computing_data_collection 'Bruker SMART APEXll'
_computing_data_reduction 'Bruker SAINT'
_computing_molecular_graphics WingX
_computing_publication_material WingX
_computing_structure_refinement 'SHELXL-97 (Sheldrick, 1997)'
_computing_structure_solution SHELXTL
_diffrn_ambient_temperature 293(2)
_diffrn_measured_fraction_theta_full 0.993
_diffrn_measured_fraction_theta_max 0.891
_diffrn_measurement_device_type 'CCD area detector'
_diffrn_measurement_method 'omega scan'
_diffrn_radiation_monochromator graphite
_diffrn_radiation_source 'fine-focus sealed tube'
_diffrn_radiation_type MoK\a
_diffrn_radiation_wavelength 0.71073
_diffrn_reflns_av_R_equivalents 0.0290
_diffrn_reflns_av_sigmaI/netI 0.0397
_diffrn_reflns_limit_h_max 13
_diffrn_reflns_limit_h_min -13
_diffrn_reflns_limit_k_max 18
_diffrn_reflns_limit_k_min -18
_diffrn_reflns_limit_l_max 28
_diffrn_reflns_limit_l_min -30
_diffrn_reflns_number 32798
_diffrn_reflns_theta_full 25.00
_diffrn_reflns_theta_max 27.18
_diffrn_reflns_theta_min 0.89
_exptl_absorpt_coefficient_mu 4.629
_exptl_absorpt_correction_T_max 0.5067
_exptl_absorpt_correction_T_min 0.4734
_exptl_absorpt_correction_type multi-scan
_exptl_absorpt_process_details SADABS
_exptl_crystal_colour pale-yellow
_exptl_crystal_density_diffrn 1.645
_exptl_crystal_density_method 'not measured'
_exptl_crystal_description block
_exptl_crystal_F_000 1600
_exptl_crystal_size_max 0.19
_exptl_crystal_size_mid 0.18
_exptl_crystal_size_min 0.17
_refine_diff_density_max 2.541
_refine_diff_density_min -0.786
_refine_diff_density_rms 0.179
_refine_ls_extinction_method none
_refine_ls_goodness_of_fit_ref 1.059
_refine_ls_hydrogen_treatment constr
_refine_ls_matrix_type full
_refine_ls_number_parameters 729
_refine_ls_number_reflns 13065
_refine_ls_number_restraints 0
_refine_ls_restrained_S_all 1.059
_refine_ls_R_factor_all 0.0492
_refine_ls_R_factor_gt 0.0393
_refine_ls_shift/su_max 0.002
_refine_ls_shift/su_mean 0.000
_refine_ls_structure_factor_coef Fsqd
_refine_ls_weighting_details 'calc w=1/[\s^2^(Fo^2^)+(0.0855P)^2^+7.2266P] where P=(Fo^2^+2Fc^2^)/3'
_refine_ls_weighting_scheme calc
_refine_ls_wR_factor_gt 0.1289
_refine_ls_wR_factor_ref 0.1382
_reflns_number_gt 10859
_reflns_number_total 13065
_reflns_threshold_expression >2sigma(I)
_cod_data_source_file B815013c.txt
_cod_data_source_block pt_bdt_[Pt(bdt)]2(u-dppa)2
_cod_depositor_comments
;
The following automatic conversions were performed:
'_exptl_absorpt_correction_type' value 'MULTI-SCAN' changed to
'multi-scan' according to
'/home/saulius/struct/CIF-dictionaries/cif_core.dic' dictionary named
'cif_core.dic' version 2.4.1 from 2010-06-29.

Automatic conversion script
Id: cif_fix_enum 1527 2010-12-29 10:47:43Z saulius 
;
_cod_original_cell_volume 3296.2(6)
_cod_original_sg_symbol_H-M P-1
_cod_database_code 7000691

loop_
_symmetry_equiv_pos_as_xyz
'x, y, z'
'-x, -y, -z'

loop_
_atom_site_label
_atom_site_type_symbol
_atom_site_fract_x
_atom_site_fract_y
_atom_site_fract_z
_atom_site_U_iso_or_equiv
_atom_site_adp_type
_atom_site_occupancy
_atom_site_symmetry_multiplicity
_atom_site_calc_flag
_atom_site_refinement_flags
_atom_site_disorder_assembly
_atom_site_disorder_group
Pt1 Pt 0.64425(2) 0.726798(17) 0.107337(10) 0.02871(9) Uani 1 1 d . . .
S1 S 0.77844(18) 0.60587(13) 0.06268(8) 0.0407(4) Uani 1 1 d . . .
S2 S 0.74764(18) 0.83995(13) 0.05433(8) 0.0391(4) Uani 1 1 d . . .
P2 P 0.50019(16) 0.85227(12) 0.14337(7) 0.0298(3) Uani 1 1 d . . .
P1 P 0.54231(17) 0.60974(12) 0.14865(7) 0.0315(3) Uani 1 1 d . . .
C1 C 0.4552(6) 0.6211(5) 0.2131(3) 0.0330(14) Uani 1 1 d . . .
C2 C 0.4016(7) 0.6169(5) 0.2593(3) 0.0353(14) Uani 1 1 d . . .
C3 C 0.4894(7) 0.8272(5) 0.2198(3) 0.0341(14) Uani 1 1 d . . .
C4 C 0.4774(7) 0.8028(5) 0.2718(3) 0.0372(15) Uani 1 1 d . . .
C5 C 0.8476(7) 0.6774(5) 0.0044(3) 0.0375(15) Uani 1 1 d . . .
C6 C 0.9126(8) 0.6333(6) -0.0389(3) 0.0485(18) Uani 1 1 d . . .
H6 H 0.9169 0.5668 -0.0378 0.058 Uiso 1 1 calc R . .
C7 C 0.9717(9) 0.6870(7) -0.0842(3) 0.058(2) Uani 1 1 d . . .
H7 H 1.0151 0.6571 -0.1133 0.070 Uiso 1 1 calc R . .
C8 C 0.9652(9) 0.7856(7) -0.0852(4) 0.065(2) Uani 1 1 d . . .
H8 H 1.0051 0.8217 -0.1153 0.078 Uiso 1 1 calc R . .
C9 C 0.9004(8) 0.8311(6) -0.0425(4) 0.052(2) Uani 1 1 d . . .
H9 H 0.8972 0.8973 -0.0436 0.063 Uiso 1 1 calc R . .
C10 C 0.8393(7) 0.7770(5) 0.0026(3) 0.0380(15) Uani 1 1 d . . .
C11 C 0.5338(7) 0.9729(5) 0.1250(3) 0.0355(14) Uani 1 1 d . . .
C12 C 0.4574(8) 1.0566(6) 0.0840(3) 0.0477(18) Uani 1 1 d . . .
H12 H 0.3840 1.0524 0.0666 0.057 Uiso 1 1 calc R . .
C13 C 0.4884(9) 1.1460(6) 0.0686(4) 0.057(2) Uani 1 1 d . . .
H13 H 0.4343 1.2028 0.0422 0.068 Uiso 1 1 calc R . .
C14 C 0.6024(11) 1.1510(7) 0.0931(4) 0.066(3) Uani 1 1 d . . .
H14 H 0.6253 1.2107 0.0824 0.080 Uiso 1 1 calc R . .
C15 C 0.6800(10) 1.0669(7) 0.1330(4) 0.065(2) Uani 1 1 d . . .
H15 H 0.7564 1.0700 0.1486 0.078 Uiso 1 1 calc R . .
C16 C 0.6466(9) 0.9785(6) 0.1502(4) 0.055(2) Uani 1 1 d . . .
H16 H 0.6981 0.9230 0.1782 0.066 Uiso 1 1 calc R . .
C17 C 0.3302(7) 0.8766(5) 0.1204(3) 0.0346(14) Uani 1 1 d . . .
C18 C 0.3095(8) 0.8720(7) 0.0636(4) 0.056(2) Uani 1 1 d . . .
H18 H 0.3805 0.8607 0.0386 0.067 Uiso 1 1 calc R . .
C19 C 0.1815(10) 0.8845(7) 0.0446(5) 0.068(3) Uani 1 1 d . . .
H19 H 0.1673 0.8816 0.0068 0.082 Uiso 1 1 calc R . .
C20 C 0.0797(9) 0.9005(7) 0.0808(5) 0.072(3) Uani 1 1 d . . .
H20 H -0.0047 0.9072 0.0682 0.086 Uiso 1 1 calc R . .
C21 C 0.0979(8) 0.9072(7) 0.1361(5) 0.068(3) Uani 1 1 d . . .
H21 H 0.0256 0.9201 0.1603 0.082 Uiso 1 1 calc R . .
C22 C 0.2237(8) 0.8948(6) 0.1562(4) 0.0526(19) Uani 1 1 d . . .
H22 H 0.2357 0.8988 0.1940 0.063 Uiso 1 1 calc R . .
C23 C 0.4160(7) 0.6055(5) 0.1024(3) 0.0384(15) Uani 1 1 d . . .
C24 C 0.4411(9) 0.6087(7) 0.0445(4) 0.057(2) Uani 1 1 d . . .
H24 H 0.5232 0.6115 0.0296 0.069 Uiso 1 1 calc R . .
C25 C 0.3427(10) 0.6079(8) 0.0081(4) 0.066(2) Uani 1 1 d . . .
H25 H 0.3607 0.6089 -0.0309 0.079 Uiso 1 1 calc R . .
C26 C 0.2226(10) 0.6056(8) 0.0287(4) 0.069(3) Uani 1 1 d . . .
H26 H 0.1598 0.6021 0.0043 0.083 Uiso 1 1 calc R . .
C27 C 0.1932(11) 0.6083(10) 0.0835(4) 0.084(3) Uani 1 1 d . . .
H27 H 0.1076 0.6124 0.0965 0.100 Uiso 1 1 calc R . .
C28 C 0.2904(9) 0.6051(8) 0.1221(4) 0.066(3) Uani 1 1 d . . .
H28 H 0.2706 0.6026 0.1611 0.079 Uiso 1 1 calc R . .
C29 C 0.6504(7) 0.4791(5) 0.1765(3) 0.0397(15) Uani 1 1 d . . .
C30 C 0.7422(9) 0.4619(6) 0.2199(5) 0.067(3) Uani 1 1 d . . .
H30 H 0.7520 0.5160 0.2322 0.080 Uiso 1 1 calc R . .
C31 C 0.8188(10) 0.3632(8) 0.2447(6) 0.085(3) Uani 1 1 d . . .
H31 H 0.8779 0.3503 0.2752 0.102 Uiso 1 1 calc R . .
C32 C 0.8092(11) 0.2825(8) 0.2248(5) 0.079(3) Uani 1 1 d . . .
H32 H 0.8633 0.2162 0.2407 0.095 Uiso 1 1 calc R . .
C33 C 0.7219(14) 0.3020(7) 0.1831(6) 0.093(4) Uani 1 1 d . . .
H33 H 0.7158 0.2486 0.1690 0.111 Uiso 1 1 calc R . .
C34 C 0.6396(11) 0.3983(6) 0.1597(4) 0.067(3) Uani 1 1 d . . .
H34 H 0.5754 0.4086 0.1319 0.081 Uiso 1 1 calc R . .
Pt2 Pt 0.26678(2) 0.71895(2) 0.374550(10) 0.03520(9) Uani 1 1 d . . .
S3 S 0.0774(2) 0.67708(18) 0.40577(9) 0.0533(5) Uani 1 1 d . . .
S4 S 0.2253(2) 0.82011(18) 0.43906(9) 0.0557(5) Uani 1 1 d . . .
P4 P 0.45767(17) 0.75840(13) 0.34821(7) 0.0337(4) Uani 1 1 d . . .
P3 P 0.30307(17) 0.60299(14) 0.32142(7) 0.0344(4) Uani 1 1 d . . .
C35 C 0.4844(8) 0.8580(6) 0.3753(3) 0.0426(16) Uani 1 1 d . . .
C36 C 0.5912(10) 0.8407(7) 0.4106(4) 0.060(2) Uani 1 1 d . . .
H36 H 0.6563 0.7773 0.4198 0.072 Uiso 1 1 calc R . .
C37 C 0.6003(15) 0.9207(10) 0.4326(4) 0.093(4) Uani 1 1 d . . .
H37 H 0.6705 0.9081 0.4580 0.112 Uiso 1 1 calc R . .
C38 C 0.5127(16) 1.0134(10) 0.4185(6) 0.095(4) Uani 1 1 d . . .
H38 H 0.5221 1.0651 0.4332 0.114 Uiso 1 1 calc R . .
C39 C 0.4081(14) 1.0315(9) 0.3817(6) 0.091(4) Uani 1 1 d . . .
H39 H 0.3463 1.0963 0.3714 0.109 Uiso 1 1 calc R . .
C40 C 0.3929(10) 0.9555(7) 0.3597(4) 0.067(2) Uani 1 1 d . . .
H40 H 0.3218 0.9693 0.3346 0.080 Uiso 1 1 calc R . .
C41 C 0.6039(7) 0.6485(5) 0.3696(3) 0.0391(15) Uani 1 1 d . . .
C42 C 0.7204(8) 0.6409(8) 0.3398(4) 0.067(3) Uani 1 1 d . . .
H42 H 0.7251 0.6917 0.3069 0.081 Uiso 1 1 calc R . .
C43 C 0.8313(10) 0.5562(10) 0.3596(5) 0.087(4) Uani 1 1 d . . .
H43 H 0.9116 0.5519 0.3407 0.105 Uiso 1 1 calc R . .
C44 C 0.8227(10) 0.4797(8) 0.4065(5) 0.079(3) Uani 1 1 d . . .
H44 H 0.8966 0.4223 0.4183 0.095 Uiso 1 1 calc R . .
C45 C 0.7078(9) 0.4856(7) 0.4364(4) 0.068(3) Uani 1 1 d . . .
H45 H 0.7035 0.4333 0.4686 0.081 Uiso 1 1 calc R . .
C46 C 0.5966(9) 0.5715(6) 0.4181(3) 0.0520(19) Uani 1 1 d . . .
H46 H 0.5180 0.5771 0.4384 0.062 Uiso 1 1 calc R . .
C47 C 0.3906(8) 0.4725(5) 0.3609(3) 0.0421(16) Uani 1 1 d . . .
C48 C 0.4914(11) 0.4096(7) 0.3380(4) 0.078(3) Uani 1 1 d . . .
H48 H 0.5148 0.4310 0.2995 0.094 Uiso 1 1 calc R . .
C49 C 0.5605(13) 0.3132(8) 0.3717(6) 0.100(4) Uani 1 1 d . . .
H49 H 0.6307 0.2712 0.3556 0.120 Uiso 1 1 calc R . .
C50 C 0.5276(12) 0.2797(7) 0.4271(4) 0.077(3) Uani 1 1 d . . .
H50 H 0.5732 0.2147 0.4492 0.092 Uiso 1 1 calc R . .
C51 C 0.4291(13) 0.3409(8) 0.4497(5) 0.086(3) Uani 1 1 d . . .
H51 H 0.4063 0.3176 0.4881 0.103 Uiso 1 1 calc R . .
C52 C 0.1590(7) 0.6010(6) 0.2839(3) 0.0428(16) Uani 1 1 d . . .
C53 C 0.3583(10) 0.4385(7) 0.4185(4) 0.067(3) Uani 1 1 d . . .
H53 H 0.2904 0.4803 0.4359 0.081 Uiso 1 1 calc R . .
C54 C 0.0679(8) 0.6933(7) 0.2571(4) 0.056(2) Uani 1 1 d . . .
H54 H 0.0723 0.7532 0.2642 0.067 Uiso 1 1 calc R . .
C55 C -0.0296(10) 0.6973(10) 0.2199(5) 0.081(3) Uani 1 1 d . . .
H55 H -0.0921 0.7595 0.2029 0.097 Uiso 1 1 calc R . .
C56 C -0.0341(11) 0.6112(11) 0.2081(5) 0.085(4) Uani 1 1 d . . .
H56 H -0.0978 0.6146 0.1817 0.102 Uiso 1 1 calc R . .
C57 C 0.0540(11) 0.5186(10) 0.2346(5) 0.080(3) Uani 1 1 d . . .
H57 H 0.0477 0.4596 0.2270 0.096 Uiso 1 1 calc R . .
C58 C 0.1538(9) 0.5117(8) 0.2730(4) 0.062(2) Uani 1 1 d . . .
H58 H 0.2147 0.4490 0.2906 0.074 Uiso 1 1 calc R . .
C59 C 0.0866(8) 0.7951(7) 0.4771(4) 0.058(2) Uani 1 1 d . . .
C60 C 0.0368(13) 0.8440(10) 0.5221(5) 0.092(4) Uani 1 1 d . . .
H60 H 0.0736 0.8905 0.5298 0.110 Uiso 1 1 calc R . .
C61 C -0.0699(13) 0.8213(13) 0.5552(5) 0.114(5) Uani 1 1 d . . .
H61 H -0.1003 0.8499 0.5864 0.137 Uiso 1 1 calc R . .
C62 C -0.1283(10) 0.7577(12) 0.5417(5) 0.092(4) Uani 1 1 d . . .
H62 H -0.1998 0.7445 0.5631 0.111 Uiso 1 1 calc R . .
C63 C -0.0838(8) 0.7136(9) 0.4975(4) 0.068(3) Uani 1 1 d . . .
H63 H -0.1247 0.6702 0.4887 0.081 Uiso 1 1 calc R . .
C64 C 0.0258(7) 0.7329(7) 0.4640(3) 0.055(2) Uani 1 1 d . . .
C65 C 0.9328(11) 0.9583(8) 0.3267(5) 0.080(3) Uani 1 1 d . . .
H65 H 0.9810 0.8923 0.3527 0.096 Uiso 1 1 calc R . .
Cl1 Cl 1.0390(4) 0.9946(3) 0.27465(18) 0.1235(13) Uani 1 1 d . . .
Cl2 Cl 0.8023(5) 0.9443(5) 0.2930(2) 0.1574(19) Uani 1 1 d . . .
Cl3 Cl 0.8715(5) 1.0451(3) 0.36805(18) 0.1332(15) Uani 1 1 d . . .
O1 O 0.3132(6) 0.3382(5) 0.1622(3) 0.0734(19) Uani 1 1 d . . .
O2 O 0.1963(9) 0.2059(8) 0.2389(5) 0.145(5) Uani 1 1 d . . .
O3A O 0.4592(15) 0.2077(12) 0.2547(7) 0.088(4) Uiso 0.50 1 d P . .
O3B O 0.4441(17) 0.1386(13) 0.2320(7) 0.094(5) Uiso 0.50 1 d P . .

loop_
_atom_site_aniso_label
_atom_site_aniso_U_11
_atom_site_aniso_U_22
_atom_site_aniso_U_33
_atom_site_aniso_U_23
_atom_site_aniso_U_13
_atom_site_aniso_U_12
Pt1 0.03040(14) 0.02820(14) 0.02748(14) -0.00505(10) 0.00024(9) -0.01067(10)
S1 0.0427(9) 0.0331(8) 0.0462(10) -0.0108(7) 0.0114(7) -0.0127(7)
S2 0.0439(9) 0.0349(9) 0.0422(9) -0.0091(7) 0.0077(7) -0.0193(7)
P2 0.0348(8) 0.0289(8) 0.0255(8) -0.0054(6) -0.0021(6) -0.0103(7)
P1 0.0351(9) 0.0305(8) 0.0299(8) -0.0075(6) 0.0029(6) -0.0124(7)
C1 0.036(3) 0.033(3) 0.031(3) -0.008(3) -0.002(3) -0.012(3)
C2 0.038(4) 0.029(3) 0.035(4) -0.003(3) -0.004(3) -0.010(3)
C3 0.038(4) 0.032(3) 0.032(4) -0.008(3) -0.002(3) -0.011(3)
C4 0.044(4) 0.039(4) 0.033(4) -0.008(3) -0.003(3) -0.019(3)
C5 0.034(3) 0.039(4) 0.036(4) -0.008(3) 0.002(3) -0.009(3)
C6 0.048(4) 0.049(4) 0.045(4) -0.017(3) 0.001(3) -0.007(3)
C7 0.056(5) 0.067(6) 0.038(4) -0.011(4) 0.013(4) -0.007(4)
C8 0.060(5) 0.071(6) 0.052(5) 0.001(4) 0.021(4) -0.021(5)
C9 0.051(5) 0.049(4) 0.051(5) -0.001(4) 0.015(4) -0.020(4)
C10 0.038(4) 0.039(4) 0.038(4) -0.006(3) 0.005(3) -0.017(3)
C11 0.044(4) 0.032(3) 0.032(3) -0.010(3) 0.000(3) -0.013(3)
C12 0.049(4) 0.051(4) 0.039(4) -0.003(3) -0.006(3) -0.016(4)
C13 0.077(6) 0.037(4) 0.051(5) 0.001(3) -0.016(4) -0.019(4)
C14 0.106(8) 0.044(5) 0.062(5) -0.011(4) 0.005(5) -0.044(5)
C15 0.071(6) 0.049(5) 0.082(6) -0.017(5) -0.013(5) -0.027(4)
C16 0.064(5) 0.037(4) 0.064(5) -0.006(4) -0.020(4) -0.019(4)
C17 0.040(4) 0.029(3) 0.035(3) -0.007(3) -0.003(3) -0.011(3)
C18 0.049(5) 0.066(5) 0.051(5) -0.022(4) -0.012(4) -0.006(4)
C19 0.069(6) 0.061(6) 0.074(6) -0.018(5) -0.032(5) -0.012(5)
C20 0.046(5) 0.064(6) 0.101(8) 0.000(5) -0.024(5) -0.024(4)
C21 0.033(4) 0.073(6) 0.081(7) 0.002(5) 0.001(4) -0.011(4)
C22 0.044(4) 0.058(5) 0.047(4) -0.003(4) 0.003(3) -0.012(4)
C23 0.046(4) 0.037(4) 0.035(4) -0.007(3) -0.003(3) -0.018(3)
C24 0.059(5) 0.074(6) 0.049(5) -0.019(4) 0.004(4) -0.032(4)
C25 0.093(7) 0.083(6) 0.036(4) -0.018(4) -0.006(4) -0.044(6)
C26 0.068(6) 0.088(7) 0.061(6) -0.013(5) -0.018(5) -0.039(5)
C27 0.065(6) 0.145(11) 0.060(6) -0.024(6) -0.004(5) -0.059(7)
C28 0.067(6) 0.107(8) 0.043(5) -0.020(5) 0.007(4) -0.054(6)
C29 0.045(4) 0.034(3) 0.036(4) -0.005(3) 0.011(3) -0.012(3)
C30 0.056(5) 0.038(4) 0.100(7) -0.004(4) -0.027(5) -0.011(4)
C31 0.047(5) 0.070(7) 0.114(9) 0.007(6) -0.017(5) -0.007(5)
C32 0.074(7) 0.047(5) 0.100(9) -0.006(5) 0.017(6) -0.009(5)
C33 0.134(11) 0.037(5) 0.101(9) -0.031(5) -0.016(8) -0.003(6)
C34 0.099(7) 0.039(4) 0.057(5) -0.013(4) -0.014(5) -0.009(5)
Pt2 0.03442(15) 0.04116(16) 0.02823(14) -0.00941(11) 0.00152(10) -0.00905(11)
S3 0.0413(10) 0.0723(14) 0.0509(11) -0.0229(10) 0.0126(8) -0.0202(10)
S4 0.0572(12) 0.0685(13) 0.0494(11) -0.0317(10) 0.0125(9) -0.0194(10)
P4 0.0391(9) 0.0369(9) 0.0246(8) -0.0066(7) -0.0007(6) -0.0120(7)
P3 0.0340(9) 0.0407(9) 0.0292(8) -0.0077(7) 0.0021(6) -0.0138(7)
C35 0.058(4) 0.049(4) 0.029(3) -0.016(3) 0.006(3) -0.025(4)
C36 0.087(6) 0.056(5) 0.048(5) -0.011(4) -0.005(4) -0.038(5)
C37 0.151(12) 0.112(10) 0.050(6) -0.018(6) -0.017(6) -0.085(10)
C38 0.157(13) 0.076(8) 0.081(8) -0.033(7) 0.019(8) -0.070(9)
C39 0.114(10) 0.062(6) 0.104(9) -0.041(6) 0.023(8) -0.026(6)
C40 0.082(7) 0.049(5) 0.073(6) -0.023(4) -0.001(5) -0.018(5)
C41 0.038(4) 0.044(4) 0.037(4) -0.014(3) -0.003(3) -0.013(3)
C42 0.044(5) 0.085(7) 0.057(5) -0.005(5) 0.012(4) -0.011(4)
C43 0.043(5) 0.111(9) 0.079(7) -0.004(7) 0.007(5) -0.002(5)
C44 0.051(5) 0.080(7) 0.076(7) -0.005(6) -0.013(5) 0.014(5)
C45 0.063(6) 0.059(5) 0.066(6) 0.005(4) -0.014(5) -0.013(5)
C46 0.058(5) 0.053(5) 0.037(4) -0.002(3) 0.000(3) -0.013(4)
C47 0.058(5) 0.039(4) 0.032(4) -0.005(3) -0.001(3) -0.022(3)
C48 0.095(8) 0.056(5) 0.053(5) 0.001(4) 0.018(5) 0.002(5)
C49 0.117(10) 0.051(6) 0.092(9) -0.001(6) 0.009(7) 0.013(6)
C50 0.115(9) 0.043(5) 0.056(6) 0.009(4) -0.021(6) -0.016(5)
C51 0.130(10) 0.063(6) 0.053(6) 0.005(5) -0.004(6) -0.029(7)
C52 0.042(4) 0.057(4) 0.036(4) -0.014(3) 0.007(3) -0.025(3)
C53 0.089(7) 0.048(5) 0.055(5) 0.000(4) 0.013(5) -0.020(5)
C54 0.049(5) 0.061(5) 0.052(5) 0.001(4) -0.011(4) -0.020(4)
C55 0.053(6) 0.109(9) 0.074(7) 0.003(6) -0.016(5) -0.033(6)
C56 0.063(6) 0.134(11) 0.067(6) -0.006(7) -0.017(5) -0.056(7)
C57 0.070(7) 0.102(8) 0.095(8) -0.046(7) -0.002(6) -0.045(6)
C58 0.054(5) 0.075(6) 0.069(6) -0.024(5) -0.004(4) -0.033(5)
C59 0.046(5) 0.069(6) 0.045(4) -0.019(4) 0.010(4) 0.001(4)
C60 0.100(9) 0.092(8) 0.089(8) -0.049(7) 0.023(7) -0.021(7)
C61 0.084(9) 0.180(15) 0.074(8) -0.068(9) 0.041(7) -0.014(9)
C62 0.049(6) 0.154(12) 0.059(6) -0.019(7) 0.016(5) -0.020(7)
C63 0.040(4) 0.105(8) 0.045(5) -0.011(5) 0.007(4) -0.012(5)
C64 0.034(4) 0.074(6) 0.042(4) -0.012(4) 0.003(3) 0.000(4)
C65 0.088(8) 0.072(7) 0.062(6) -0.004(5) -0.012(5) -0.009(6)
Cl1 0.113(3) 0.105(3) 0.120(3) -0.012(2) 0.030(2) -0.009(2)
Cl2 0.149(4) 0.224(6) 0.132(4) -0.067(4) -0.012(3) -0.082(4)
Cl3 0.176(4) 0.121(3) 0.106(3) -0.062(2) 0.016(3) -0.027(3)
O1 0.050(3) 0.048(3) 0.115(6) -0.015(4) 0.003(3) -0.011(3)
O2 0.089(6) 0.140(8) 0.175(9) 0.081(7) -0.064(6) -0.080(6)

loop_
_atom_type_symbol
_atom_type_description
_atom_type_scat_dispersion_real
_atom_type_scat_dispersion_imag
_atom_type_scat_source
C C 0.0033 0.0016 'International Tables Vol C Tables 4.2.6.8 and 6.1.1.4'
H H 0.0000 0.0000 'International Tables Vol C Tables 4.2.6.8 and 6.1.1.4'
P P 0.1023 0.0942 'International Tables Vol C Tables 4.2.6.8 and 6.1.1.4'
S S 0.1246 0.1234 'International Tables Vol C Tables 4.2.6.8 and 6.1.1.4'
Pt Pt -1.7033 8.3905 'International Tables Vol C Tables 4.2.6.8 and 6.1.1.4'
Cl Cl 0.1484 0.1585 'International Tables Vol C Tables 4.2.6.8 and 6.1.1.4'
O O 0.0106 0.0060 'International Tables Vol C Tables 4.2.6.8 and 6.1.1.4'

loop_
_geom_angle_atom_site_label_1
_geom_angle_atom_site_label_2
_geom_angle_atom_site_label_3
_geom_angle
_geom_angle_site_symmetry_1
_geom_angle_site_symmetry_3
_geom_angle_publ_flag
P1 Pt1 P2 94.18(6) . . ?
P1 Pt1 S2 172.66(6) . . ?
P2 Pt1 S2 90.72(6) . . ?
P1 Pt1 S1 86.42(6) . . ?
P2 Pt1 S1 174.58(6) . . ?
S2 Pt1 S1 88.19(6) . . ?
C5 S1 Pt1 103.8(2) . . ?
C10 S2 Pt1 103.6(2) . . ?
C3 P2 C11 101.9(3) . . ?
C3 P2 C17 102.6(3) . . ?
C11 P2 C17 107.8(3) . . ?
C3 P2 Pt1 116.4(2) . . ?
C11 P2 Pt1 115.6(2) . . ?
C17 P2 Pt1 111.3(2) . . ?
C1 P1 C23 101.4(3) . . ?
C1 P1 C29 97.1(3) . . ?
C23 P1 C29 107.4(3) . . ?
C1 P1 Pt1 118.3(2) . . ?
C23 P1 Pt1 114.1(2) . . ?
C29 P1 Pt1 116.2(2) . . ?
C2 C1 P1 172.5(6) . . ?
C1 C2 P3 169.7(6) . . ?
C4 C3 P2 173.8(6) . . ?
C3 C4 P4 175.8(6) . . ?
C6 C5 C10 120.1(7) . . ?
C6 C5 S1 119.7(6) . . ?
C10 C5 S1 120.2(5) . . ?
C5 C6 C7 120.7(8) . . ?
C8 C7 C6 119.2(7) . . ?
C9 C8 C7 121.0(8) . . ?
C8 C9 C10 119.6(8) . . ?
C5 C10 C9 119.5(7) . . ?
C5 C10 S2 121.7(5) . . ?
C9 C10 S2 118.7(6) . . ?
C12 C11 C16 119.6(7) . . ?
C12 C11 P2 121.8(5) . . ?
C16 C11 P2 118.5(5) . . ?
C13 C12 C11 120.9(7) . . ?
C12 C13 C14 119.5(7) . . ?
C15 C14 C13 119.6(8) . . ?
C16 C15 C14 121.1(8) . . ?
C15 C16 C11 119.3(7) . . ?
C22 C17 C18 119.0(7) . . ?
C22 C17 P2 123.6(6) . . ?
C18 C17 P2 117.3(6) . . ?
C17 C18 C19 119.8(9) . . ?
C20 C19 C18 119.9(9) . . ?
C19 C20 C21 121.1(8) . . ?
C20 C21 C22 120.3(9) . . ?
C17 C22 C21 119.9(8) . . ?
C24 C23 C28 117.8(7) . . ?
C24 C23 P1 119.5(6) . . ?
C28 C23 P1 122.6(6) . . ?
C23 C24 C25 119.8(8) . . ?
C26 C25 C24 121.0(8) . . ?
C27 C26 C25 120.4(8) . . ?
C26 C27 C28 120.3(9) . . ?
C23 C28 C27 120.4(8) . . ?
C34 C29 C30 118.8(7) . . ?
C34 C29 P1 123.7(6) . . ?
C30 C29 P1 117.3(6) . . ?
C31 C30 C29 118.7(9) . . ?
C30 C31 C32 121.0(11) . . ?
C33 C32 C31 118.4(10) . . ?
C32 C33 C34 122.0(10) . . ?
C29 C34 C33 121.0(10) . . ?
P3 Pt2 P4 95.00(6) . . ?
P3 Pt2 S4 172.25(7) . . ?
P4 Pt2 S4 89.86(7) . . ?
P3 Pt2 S3 86.50(7) . . ?
P4 Pt2 S3 177.24(7) . . ?
S4 Pt2 S3 88.41(8) . . ?
C64 S3 Pt2 104.2(3) . . ?
C59 S4 Pt2 103.2(3) . . ?
C4 P4 C41 102.9(3) . . ?
C4 P4 C35 101.4(3) . . ?
C41 P4 C35 106.3(3) . . ?
C4 P4 Pt2 115.7(2) . . ?
C41 P4 Pt2 112.0(2) . . ?
C35 P4 Pt2 117.0(3) . . ?
C2 P3 C47 100.7(3) . . ?
C2 P3 C52 96.4(3) . . ?
C47 P3 C52 107.8(3) . . ?
C2 P3 Pt2 117.9(2) . . ?
C47 P3 Pt2 114.6(2) . . ?
C52 P3 Pt2 116.9(3) . . ?
C36 C35 C40 118.9(8) . . ?
C36 C35 P4 122.3(6) . . ?
C40 C35 P4 118.8(6) . . ?
C35 C36 C37 118.6(10) . . ?
C38 C37 C36 122.6(11) . . ?
C37 C38 C39 118.6(10) . . ?
C38 C39 C40 121.2(11) . . ?
C39 C40 C35 119.8(10) . . ?
C42 C41 C46 120.1(7) . . ?
C42 C41 P4 121.9(6) . . ?
C46 C41 P4 118.0(6) . . ?
C41 C42 C43 119.3(9) . . ?
C44 C43 C42 120.2(9) . . ?
C43 C44 C45 121.2(9) . . ?
C44 C45 C46 119.2(9) . . ?
C41 C46 C45 119.8(8) . . ?
C48 C47 C53 118.4(8) . . ?
C48 C47 P3 123.0(6) . . ?
C53 C47 P3 118.4(6) . . ?
C47 C48 C49 120.4(9) . . ?
C50 C49 C48 121.1(11) . . ?
C51 C50 C49 118.7(9) . . ?
C50 C51 C53 122.7(10) . . ?
C54 C52 C58 120.0(7) . . ?
C54 C52 P3 118.1(6) . . ?
C58 C52 P3 120.8(6) . . ?
C47 C53 C51 118.7(9) . . ?
C55 C54 C52 120.5(9) . . ?
C56 C55 C54 120.0(10) . . ?
C55 C56 C57 120.7(9) . . ?
C56 C57 C58 120.8(10) . . ?
C52 C58 C57 118.0(9) . . ?
C64 C59 C60 119.4(9) . . ?
C64 C59 S4 122.6(6) . . ?
C60 C59 S4 117.9(9) . . ?
C59 C60 C61 119.0(12) . . ?
C62 C61 C60 120.4(10) . . ?
C63 C62 C61 120.7(10) . . ?
C62 C63 C64 120.4(11) . . ?
C59 C64 C63 120.0(8) . . ?
C59 C64 S3 121.1(6) . . ?
C63 C64 S3 118.9(8) . . ?
Cl1 C65 Cl3 112.2(7) . . ?
Cl1 C65 Cl2 109.2(6) . . ?
Cl3 C65 Cl2 109.5(7) . . ?

loop_
_geom_bond_atom_site_label_1
_geom_bond_atom_site_label_2
_geom_bond_distance
_geom_bond_site_symmetry_2
_geom_bond_publ_flag
Pt1 P1 2.2581(16) . ?
Pt1 P2 2.2780(16) . ?
Pt1 S2 2.3025(16) . ?
Pt1 S1 2.3130(17) . ?
S1 C5 1.765(7) . ?
S2 C10 1.770(7) . ?
P2 C3 1.757(7) . ?
P2 C11 1.810(7) . ?
P2 C17 1.817(7) . ?
P1 C1 1.756(7) . ?
P1 C23 1.809(7) . ?
P1 C29 1.826(7) . ?
C1 C2 1.198(9) . ?
C2 P3 1.760(7) . ?
C3 C4 1.200(9) . ?
C4 P4 1.781(7) . ?
C5 C6 1.380(10) . ?
C5 C10 1.388(10) . ?
C6 C7 1.389(11) . ?
C7 C8 1.382(13) . ?
C8 C9 1.378(12) . ?
C9 C10 1.402(10) . ?
C11 C12 1.381(10) . ?
C11 C16 1.404(10) . ?
C12 C13 1.372(11) . ?
C13 C14 1.403(13) . ?
C14 C15 1.376(13) . ?
C15 C16 1.375(11) . ?
C17 C22 1.372(10) . ?
C17 C18 1.398(10) . ?
C18 C19 1.402(12) . ?
C19 C20 1.339(15) . ?
C20 C21 1.368(14) . ?
C21 C22 1.388(12) . ?
C23 C24 1.373(11) . ?
C23 C28 1.388(11) . ?
C24 C25 1.401(12) . ?
C25 C26 1.345(13) . ?
C26 C27 1.326(14) . ?
C27 C28 1.403(12) . ?
C29 C34 1.354(11) . ?
C29 C30 1.382(11) . ?
C30 C31 1.378(12) . ?
C31 C32 1.389(16) . ?
C32 C33 1.311(16) . ?
C33 C34 1.366(13) . ?
Pt2 P3 2.2604(18) . ?
Pt2 P4 2.2820(18) . ?
Pt2 S4 2.301(2) . ?
Pt2 S3 2.303(2) . ?
S3 C64 1.747(8) . ?
S4 C59 1.765(9) . ?
P4 C41 1.809(7) . ?
P4 C35 1.810(7) . ?
P3 C47 1.822(7) . ?
P3 C52 1.827(7) . ?
C35 C36 1.371(11) . ?
C35 C40 1.393(12) . ?
C36 C37 1.405(13) . ?
C37 C38 1.326(18) . ?
C38 C39 1.372(18) . ?
C39 C40 1.375(14) . ?
C41 C42 1.374(11) . ?
C41 C46 1.387(10) . ?
C42 C43 1.393(13) . ?
C43 C44 1.364(15) . ?
C44 C45 1.364(14) . ?
C45 C46 1.399(12) . ?
C47 C48 1.350(12) . ?
C47 C53 1.386(11) . ?
C48 C49 1.391(13) . ?
C49 C50 1.342(15) . ?
C50 C51 1.320(16) . ?
C51 C53 1.387(13) . ?
C52 C54 1.382(11) . ?
C52 C58 1.387(11) . ?
C54 C55 1.380(12) . ?
C55 C56 1.348(17) . ?
C56 C57 1.369(16) . ?
C57 C58 1.402(13) . ?
C59 C64 1.356(13) . ?
C59 C60 1.410(13) . ?
C60 C61 1.414(18) . ?
C61 C62 1.360(19) . ?
C62 C63 1.347(15) . ?
C63 C64 1.428(12) . ?
C65 Cl1 1.712(12) . ?
C65 Cl3 1.723(12) . ?
C65 Cl2 1.732(12) . ?
O3A O3B 1.30(2) . ?
